data_7715012
loop_
_publ_author_name
'Rajapaksha, Harindu'
'Benthin, Grant C.'
'Markun, Emma L.'
'Mason, Sara E.'
'Forbes, Tori Z.'

_publ_section_title
;
 Synthesis, characterization, and density functional theory investigation
 of
 (CH<sub>6</sub>N<sub>3</sub>)<sub>2</sub>[NpO<sub>2</sub>Cl<sub>3</sub>]
 and Rb[NpO<sub>2</sub>Cl<sub>2</sub>(H<sub>2</sub>O)] chain structures.
;
_journal_issue 7
_journal_name_full 'Dalton transactions (Cambridge, England : 2003)'
_journal_page_first 3397
_journal_page_last 3406
_journal_paper_doi 10.1039/d3dt03630h
_journal_volume 53
_journal_year 2024
_chemical_formula_moiety 'Cl3 Np O2, 2(C H6 N3)'
_chemical_formula_sum 'C2 H12 Cl3 N6 Np O2'
_chemical_formula_weight 495.53
_space_group_crystal_system orthorhombic
_space_group_IT_number 19
_space_group_name_Hall 'P 2ac 2ab'
_space_group_name_H-M_alt 'P 21 21 21'
_atom_sites_solution_hydrogens geom
_atom_sites_solution_primary dual
_audit_creation_date 2023-04-07
_audit_creation_method
;
Olex2 1.5
(compiled 2023.03.06 svn.rbb2c1857 for OlexSys, GUI svn.r6748)
;
_audit_update_record
;
2023-08-08 deposited with the CCDC.	2024-01-17 downloaded from the CCDC.
;
_cell_angle_alpha 90
_cell_angle_beta 90
_cell_angle_gamma 90
_cell_formula_units_Z 4
_cell_length_a 8.6197(3)
_cell_length_b 9.7216(4)
_cell_length_c 14.5517(6)
_cell_measurement_reflns_used 9530
_cell_measurement_temperature 136.01
_cell_measurement_theta_max 28.41
_cell_measurement_theta_min 2.52
_cell_volume 1219.39(8)
_computing_cell_refinement 'SAINT V8.40B (?, 2016)'
_computing_data_reduction 'SAINT V8.40B (?, 2016)'
_computing_molecular_graphics 'Olex2 1.5 (Dolomanov et al., 2009)'
_computing_publication_material 'Olex2 1.5 (Dolomanov et al., 2009)'
_computing_structure_refinement 'SHELXL 2018/3 (Sheldrick, 2015)'
_computing_structure_solution 'SHELXT 2018/2 (Sheldrick, 2018)'
_diffrn_ambient_temperature 136.01
_diffrn_measured_fraction_theta_full 1.000
_diffrn_measured_fraction_theta_max 1.000
_diffrn_measurement_device_type 'Bruker APEX-II CCD'
_diffrn_measurement_method '\f and \w scans'
_diffrn_radiation_type MoK\a
_diffrn_radiation_wavelength 0.71073
_diffrn_reflns_av_R_equivalents 0.0315
_diffrn_reflns_av_unetI/netI 0.0102
_diffrn_reflns_Laue_measured_fraction_full 1.000
_diffrn_reflns_Laue_measured_fraction_max 1.000
_diffrn_reflns_limit_h_max 10
_diffrn_reflns_limit_h_min -10
_diffrn_reflns_limit_k_max 11
_diffrn_reflns_limit_k_min -11
_diffrn_reflns_limit_l_max 17
_diffrn_reflns_limit_l_min -17
_diffrn_reflns_number 47334
_diffrn_reflns_point_group_measured_fraction_full 1.000
_diffrn_reflns_point_group_measured_fraction_max 1.000
_diffrn_reflns_theta_full 25.242
_diffrn_reflns_theta_max 25.340
_diffrn_reflns_theta_min 2.520
_diffrn_source_current 1.0
_diffrn_source_power 0.05
_diffrn_source_voltage 50.0
_diffrn_standards_number 0
_exptl_absorpt_coefficient_mu 9.168
_exptl_absorpt_correction_T_max 0.3343
_exptl_absorpt_correction_T_min 0.2518
_exptl_absorpt_correction_type multi-scan
_exptl_absorpt_process_details SADABS
_exptl_crystal_colour Green
_exptl_crystal_density_diffrn 2.699
_exptl_crystal_description Prismatic
_exptl_crystal_F_000 904
_exptl_transmission_factor_max 0.3343
_exptl_transmission_factor_min 0.2518
_refine_diff_density_max 0.313
_refine_diff_density_min -0.321
_refine_diff_density_rms 0.057
_refine_ls_abs_structure_details
;
 Refined as an inversion twin.
;
_refine_ls_abs_structure_Flack 0.012(10)
_refine_ls_extinction_coef 0.00187(9)
_refine_ls_extinction_expression Fc^*^=kFc[1+0.001xFc^2^\l^3^/sin(2\q)]^-1/4^
_refine_ls_extinction_method 'SHELXL-2018/3 (Sheldrick 2018)'
_refine_ls_goodness_of_fit_ref 1.161
_refine_ls_hydrogen_treatment constr
_refine_ls_matrix_type full
_refine_ls_number_parameters 129
_refine_ls_number_reflns 2236
_refine_ls_number_restraints 0
_refine_ls_restrained_S_all 1.161
_refine_ls_R_factor_all 0.0071
_refine_ls_R_factor_gt 0.0070
_refine_ls_shift/su_max 0.001
_refine_ls_shift/su_mean 0.000
_refine_ls_structure_factor_coef Fsqd
_refine_ls_weighting_details 'w=1/[\s^2^(Fo^2^)+(0.0049P)^2^+0.5427P] where P=(Fo^2^+2Fc^2^)/3'
_refine_ls_weighting_scheme calc
_refine_ls_wR_factor_gt 0.0174
_refine_ls_wR_factor_ref 0.0174
_reflns_Friedel_coverage 0.708
_reflns_Friedel_fraction_full 0.999
_reflns_Friedel_fraction_max 0.999
_reflns_number_gt 2224
_reflns_number_total 2236
_reflns_threshold_expression 'I > 2\s(I)'
_cod_data_source_file d3dt03630h2.cif
_cod_data_source_block 19
_cod_depositor_comments 'Adding full bibliography for 7715011--7715012.cif.'
_cod_database_code 7715012
_shelx_shelxl_version_number 2018/3
_shelx_space_group_comment
;
The symmetry employed for this shelxl refinement is uniquely defined
by the following loop, which should always be used as a source of
symmetry information in preference to the above space-group names.
They are only intended as comments.
;
_exptl_absorpt_special_details SADABS
_olex2_refinement_description
;
1. Twinned data refinement
 Scales: 0.988(10)
 0.012(10)
2. Fixed Uiso
 At 1.2 times of:
  All N(H,H) groups
3.a X=CH2 refined with riding coordinates:
 N007(H00a,H00b), N008(H00g,H00h), N009(H00c,H00d), N00B(H00i,H00j), N00C(H00e,
 H00f), N00D(H00k,H00l)
;
_olex2_submission_special_instructions 'No special instructions were received'

loop_
_space_group_symop_operation_xyz
'x, y, z'
'-x+1/2, -y, z+1/2'
'-x, y+1/2, -z+1/2'
'x+1/2, -y+1/2, -z'

loop_
_atom_site_label
_atom_site_type_symbol
_atom_site_fract_x
_atom_site_fract_y
_atom_site_fract_z
_atom_site_U_iso_or_equiv
_atom_site_adp_type
_atom_site_occupancy
_atom_site_site_symmetry_order
_atom_site_calc_flag
_atom_site_refinement_flags_posn
_atom_site_refinement_flags_adp
_atom_site_refinement_flags_occupancy
_atom_site_disorder_assembly
_atom_site_disorder_group
Np01 Np 0.27166(2) 0.32181(2) 0.48391(2) 0.00914(4) Uani 1 1 d . . . . .
Cl02 Cl 0.58518(7) 0.41735(7) 0.48221(6) 0.01511(14) Uani 1 1 d . . . . .
Cl03 Cl -0.03811(8) 0.37921(8) 0.42773(5) 0.01553(16) Uani 1 1 d . . . . .
Cl04 Cl 0.27114(9) 0.58938(7) 0.40636(5) 0.01698(15) Uani 1 1 d . . . . .
O005 O 0.3123(2) 0.2483(2) 0.37123(14) 0.0146(5) Uani 1 1 d . . . . .
O006 O 0.2300(3) 0.3944(2) 0.59598(13) 0.0155(4) Uani 1 1 d . . . . .
N007 N 0.4424(4) 0.7437(3) 0.5837(2) 0.0261(7) Uani 1 1 d . . . . .
H00A H 0.502287 0.811166 0.564640 0.031 Uiso 1 1 calc R U . . .
H00B H 0.414038 0.678420 0.545303 0.031 Uiso 1 1 calc R U . . .
N008 N 0.8506(4) 0.6881(3) 0.7595(2) 0.0297(7) Uani 1 1 d . . . . .
H00G H 0.870797 0.689696 0.818727 0.036 Uiso 1 1 calc R U . . .
H00H H 0.810827 0.761071 0.732496 0.036 Uiso 1 1 calc R U . . .
N009 N 0.4383(4) 0.8386(3) 0.7271(2) 0.0279(7) Uani 1 1 d . . . . .
H00C H 0.498194 0.905917 0.707699 0.033 Uiso 1 1 calc R U . . .
H00D H 0.407103 0.836875 0.784720 0.033 Uiso 1 1 calc R U . . .
C00A C 0.8796(4) 0.5774(3) 0.7115(2) 0.0204(7) Uani 1 1 d . . . . .
N00B N 0.9390(4) 0.4683(3) 0.7517(2) 0.0323(8) Uani 1 1 d . . . . .
H00I H 0.959275 0.469793 0.810950 0.039 Uiso 1 1 calc R U . . .
H00J H 0.958521 0.393833 0.719321 0.039 Uiso 1 1 calc R U . . .
N00C N 0.3056(4) 0.6382(3) 0.6993(2) 0.0325(8) Uani 1 1 d . . . . .
H00E H 0.277519 0.572384 0.661194 0.039 Uiso 1 1 calc R U . . .
H00F H 0.274343 0.636287 0.756824 0.039 Uiso 1 1 calc R U . . .
N00D N 0.8558(5) 0.5764(3) 0.6216(2) 0.0442(10) Uani 1 1 d . . . . .
H00K H 0.820323 0.650400 0.593855 0.053 Uiso 1 1 calc R U . . .
H00L H 0.875525 0.501591 0.589528 0.053 Uiso 1 1 calc R U . . .
C00E C 0.3951(4) 0.7402(4) 0.6699(2) 0.0205(7) Uani 1 1 d . . . . .

loop_
_atom_site_aniso_label
_atom_site_aniso_U_11
_atom_site_aniso_U_22
_atom_site_aniso_U_33
_atom_site_aniso_U_23
_atom_site_aniso_U_13
_atom_site_aniso_U_12
Np01 0.00805(6) 0.00914(6) 0.01022(6) -0.00029(4) 0.00098(4) 0.00046(4)
Cl02 0.0090(3) 0.0118(3) 0.0245(4) 0.0022(3) -0.0015(3) 0.0000(2)
Cl03 0.0098(3) 0.0147(3) 0.0221(4) 0.0065(3) -0.0004(3) -0.0005(3)
Cl04 0.0143(3) 0.0133(3) 0.0234(4) 0.0057(3) -0.0010(3) -0.0002(3)
O005 0.0144(11) 0.0150(11) 0.0146(11) -0.0018(9) 0.0011(9) 0.0010(9)
O006 0.0198(12) 0.0136(10) 0.0132(10) -0.0005(8) 0.0023(10) 0.0004(10)
N007 0.0329(17) 0.0291(17) 0.0165(15) -0.0047(13) 0.0054(13) -0.0156(14)
N008 0.0478(19) 0.0213(16) 0.0199(15) -0.0003(14) 0.0036(13) 0.0090(16)
N009 0.0434(18) 0.0215(17) 0.0188(15) -0.0060(13) 0.0085(13) -0.0163(15)
C00A 0.0225(18) 0.0158(17) 0.0229(18) -0.0026(14) -0.0070(14) -0.0027(13)
N00B 0.053(2) 0.0178(15) 0.0262(17) -0.0046(13) -0.0176(15) 0.0081(15)
N00C 0.050(2) 0.0248(16) 0.0220(16) -0.0081(12) 0.0128(15) -0.0220(14)
N00D 0.088(3) 0.0182(17) 0.0260(18) -0.0073(14) -0.0273(19) 0.0084(18)
C00E 0.0224(18) 0.0214(18) 0.0178(17) -0.0014(14) 0.0041(14) -0.0044(14)

loop_
_atom_type_symbol
_atom_type_description
_atom_type_scat_dispersion_real
_atom_type_scat_dispersion_imag
_atom_type_scat_source
C C 0.0033 0.0016 'International Tables Vol C Tables 4.2.6.8 and 6.1.1.4'
H H 0.0000 0.0000 'International Tables Vol C Tables 4.2.6.8 and 6.1.1.4'
Cl Cl 0.1484 0.1585 'International Tables Vol C Tables 4.2.6.8 and 6.1.1.4'
N N 0.0061 0.0033 'International Tables Vol C Tables 4.2.6.8 and 6.1.1.4'
Np Np -11.4937 4.1493 'International Tables Vol C Tables 4.2.6.8 and 6.1.1.4'
O O 0.0106 0.0060 'International Tables Vol C Tables 4.2.6.8 and 6.1.1.4'

loop_
_geom_angle_atom_site_label_1
_geom_angle_atom_site_label_2
_geom_angle_atom_site_label_3
_geom_angle
_geom_angle_site_symmetry_1
_geom_angle_site_symmetry_3
_geom_angle_publ_flag
Cl02 Np01 Cl02 142.620(16) . 4_456 ?
Cl03 Np01 Cl02 71.55(2) 4_556 . ?
Cl03 Np01 Cl02 71.51(2) . 4_456 ?
Cl03 Np01 Cl02 71.93(2) 4_556 4_456 ?
Cl03 Np01 Cl02 145.14(2) . . ?
Cl03 Np01 Cl03 143.269(17) . 4_556 ?
Cl04 Np01 Cl02 72.53(2) . . ?
Cl04 Np01 Cl02 144.18(2) . 4_456 ?
Cl04 Np01 Cl03 72.81(2) . . ?
Cl04 Np01 Cl03 143.86(2) . 4_556 ?
O005 Np01 Cl02 86.80(7) . 4_456 ?
O005 Np01 Cl02 86.46(7) . . ?
O005 Np01 Cl03 89.92(7) . . ?
O005 Np01 Cl03 91.51(7) . 4_556 ?
O005 Np01 Cl04 90.13(7) . . ?
O006 Np01 Cl02 93.93(8) . . ?
O006 Np01 Cl02 92.86(7) . 4_456 ?
O006 Np01 Cl03 89.79(8) . . ?
O006 Np01 Cl03 88.57(7) . 4_556 ?
O006 Np01 Cl04 90.04(6) . . ?
O006 Np01 O005 179.61(11) . . ?
Np01 Cl02 Np01 105.36(2) . 4_556 ?
Np01 Cl03 Np01 105.96(2) . 4_456 ?
H00A N007 H00B 120.0 . . ?
C00E N007 H00A 120.0 . . ?
C00E N007 H00B 120.0 . . ?
H00G N008 H00H 120.0 . . ?
C00A N008 H00G 120.0 . . ?
C00A N008 H00H 120.0 . . ?
H00C N009 H00D 120.0 . . ?
C00E N009 H00C 120.0 . . ?
C00E N009 H00D 120.0 . . ?
N008 C00A N00B 120.1(3) . . ?
N008 C00A N00D 120.3(3) . . ?
N00B C00A N00D 119.6(3) . . ?
C00A N00B H00I 120.0 . . ?
C00A N00B H00J 120.0 . . ?
H00I N00B H00J 120.0 . . ?
H00E N00C H00F 120.0 . . ?
C00E N00C H00E 120.0 . . ?
C00E N00C H00F 120.0 . . ?
C00A N00D H00K 120.0 . . ?
C00A N00D H00L 120.0 . . ?
H00K N00D H00L 120.0 . . ?
N007 C00E N009 119.6(3) . . ?
N007 C00E N00C 120.3(3) . . ?
N009 C00E N00C 120.1(3) . . ?

loop_
_geom_bond_atom_site_label_1
_geom_bond_atom_site_label_2
_geom_bond_distance
_geom_bond_site_symmetry_2
_geom_bond_publ_flag
Np01 Cl02 2.8693(7) 4_456 ?
Np01 Cl02 2.8577(6) . ?
Np01 Cl03 2.8477(7) . ?
Np01 Cl03 2.8568(7) 4_556 ?
Np01 Cl04 2.8354(7) . ?
Np01 O005 1.823(2) . ?
Np01 O006 1.813(2) . ?
N007 H00A 0.8800 . ?
N007 H00B 0.8800 . ?
N007 C00E 1.319(5) . ?
N008 H00G 0.8800 . ?
N008 H00H 0.8800 . ?
N008 C00A 1.307(5) . ?
N009 H00C 0.8800 . ?
N009 H00D 0.8800 . ?
N009 C00E 1.322(5) . ?
C00A N00B 1.315(5) . ?
C00A N00D 1.325(5) . ?
N00B H00I 0.8800 . ?
N00B H00J 0.8800 . ?
N00C H00E 0.8800 . ?
N00C H00F 0.8800 . ?
N00C C00E 1.328(4) . ?
N00D H00K 0.8800 . ?
N00D H00L 0.8800 . ?

loop_
_twin_individual_id
_twin_individual_mass_fraction_refined
1 0.988(10)
2 0.012(10)
